data_7214760
loop_
_publ_author_name
'Riisi\"o, Antti'
'H\"anninen, Mikko M.'
'Sillanp\"a\"a, Reijo'

_publ_section_title
;
 Alkyl and diether bridged
 N,N,N&#x2032;,N&#x2032;-tetra(2-hydroxybenzyl)diamines: effects of
 hydrogen bonding on structure and solubility
;
_journal_issue 21
_journal_name_full CrystEngComm
_journal_page_first 7258
_journal_paper_doi 10.1039/c2ce26027a
_journal_volume 14
_journal_year 2012
_chemical_absolute_configuration unk
_chemical_compound_source 'synthesis as described'
_chemical_formula_moiety 'C44 H60 N2 O4'
_chemical_formula_sum 'C44 H60 N2 O4'
_chemical_formula_weight 680.94
_chemical_name_systematic
;
?
;
_space_group_IT_number 92
_symmetry_cell_setting tetragonal
_symmetry_Int_Tables_number 92
_symmetry_space_group_name_Hall 'P 4abw 2nw'
_symmetry_space_group_name_H-M 'P 41 21 2'
_atom_sites_solution_hydrogens geom
_atom_sites_solution_primary direct
_atom_sites_solution_secondary difmap
_audit_conform_dict_location ftp://ftp.iucr.org/pub/cif_core.dic
_audit_conform_dict_name cif_core.dic
_audit_conform_dict_version 2.3
_audit_creation_date 2012-06-05T10:43:17-00:00
_audit_creation_method 'WinGX routine CIF_UPDATE'
_cell_angle_alpha 90
_cell_angle_beta 90
_cell_angle_gamma 90
_cell_formula_units_Z 4
_cell_length_a 10.2750(3)
_cell_length_b 10.2750(3)
_cell_length_c 37.3096(10)
_cell_measurement_reflns_used 17484
_cell_measurement_temperature 173(2)
_cell_measurement_theta_max 27.103
_cell_measurement_theta_min 0.407
_cell_measurement_wavelength 0.71073
_cell_volume 3938.98(19)
_computing_cell_refinement 'HKL Scalepack (Otwinowski & Minor 1997)'
_computing_data_collection 'Collect (Bruker AXS BV, 1997-2004)'
_computing_data_reduction 'HKL Denzo and Scalepack (Otwinowski & Minor 1997)'
_computing_molecular_graphics 'Ortep-3 for Windows (Farrugia, 1997)'
_computing_publication_material 'WinGX publication routines (Farrugia, 1999)'
_computing_structure_refinement 'SHELXL-97 (Sheldrick, 2008)'
_computing_structure_solution 'SHELXS-97 (Sheldrick, 1997)'
_diffrn_ambient_temperature 173(2)
_diffrn_detector 'CCD plate'
_diffrn_detector_area_resol_mean 9
_diffrn_measured_fraction_theta_full 0.996
_diffrn_measured_fraction_theta_max 0.996
_diffrn_measurement_device '95mm CCD camera on \k-goniostat'
_diffrn_measurement_device_type KappaCCD
_diffrn_measurement_method 'CCD rotation images, thick slices'
_diffrn_radiation_monochromator graphite
_diffrn_radiation_probe x-ray
_diffrn_radiation_type MoK\a
_diffrn_radiation_wavelength 0.71073
_diffrn_reflns_av_R_equivalents 0.0277
_diffrn_reflns_av_unetI/netI 0.0366
_diffrn_reflns_limit_h_max 12
_diffrn_reflns_limit_h_min -12
_diffrn_reflns_limit_k_max 8
_diffrn_reflns_limit_k_min -8
_diffrn_reflns_limit_l_max 38
_diffrn_reflns_limit_l_min -46
_diffrn_reflns_number 6908
_diffrn_reflns_theta_full 25.99
_diffrn_reflns_theta_max 25.99
_diffrn_reflns_theta_min 2.8
_diffrn_source 'Enraf Nonius FR590'
_exptl_absorpt_coefficient_mu 0.072
_exptl_absorpt_correction_type none
_exptl_crystal_colour Colourless
_exptl_crystal_density_diffrn 1.148
_exptl_crystal_density_method 'not measured'
_exptl_crystal_description prism
_exptl_crystal_F_000 1480
_exptl_crystal_size_max 0.32
_exptl_crystal_size_mid 0.24
_exptl_crystal_size_min 0.2
_refine_diff_density_max 0.451
_refine_diff_density_min -0.376
_refine_diff_density_rms 0.043
_refine_ls_abs_structure_details 'Flack H D (1983), Acta Cryst. A39, 876-881'
_refine_ls_abs_structure_Flack 0(2)
_refine_ls_extinction_method none
_refine_ls_goodness_of_fit_ref 1.073
_refine_ls_hydrogen_treatment mixed
_refine_ls_matrix_type full
_refine_ls_number_parameters 234
_refine_ls_number_reflns 3835
_refine_ls_number_restraints 3
_refine_ls_restrained_S_all 1.083
_refine_ls_R_factor_all 0.0827
_refine_ls_R_factor_gt 0.0671
_refine_ls_shift/su_max 0.015
_refine_ls_shift/su_mean 0.001
_refine_ls_structure_factor_coef Fsqd
_refine_ls_weighting_details 'calc w=1/[\s^2^(Fo^2^)+(0.0690P)^2^+2.5715P] where P=(Fo^2^+2Fc^2^)/3'
_refine_ls_weighting_scheme calc
_refine_ls_wR_factor_gt 0.1589
_refine_ls_wR_factor_ref 0.1706
_reflns_number_gt 3175
_reflns_number_total 3835
_reflns_threshold_expression >2\s(I)
_cod_data_source_file c2ce26027a.txt
_cod_data_source_block H4L2_2
_cod_database_code 7214760

loop_
_symmetry_equiv_pos_as_xyz
'x, y, z'
'-x, -y, z+1/2'
'-y+1/2, x+1/2, z+1/4'
'y+1/2, -x+1/2, z+3/4'
'-x+1/2, y+1/2, -z+1/4'
'x+1/2, -y+1/2, -z+3/4'
'y, x, -z'
'-y, -x, -z+1/2'

loop_
_atom_site_label
_atom_site_type_symbol
_atom_site_fract_x
_atom_site_fract_y
_atom_site_fract_z
_atom_site_U_iso_or_equiv
_atom_site_adp_type
_atom_site_occupancy
_atom_site_symmetry_multiplicity
_atom_site_calc_flag
_atom_site_refinement_flags
_atom_site_disorder_assembly
_atom_site_disorder_group
O1 O 0.2948(2) 0.5967(2) 0.03240(7) 0.0504(6) Uani 1 1 d . . .
H1 H 0.275(4) 0.585(4) 0.0091(11) 0.076 Uiso 1 1 d . . .
O2 O 0.4179(2) 0.4967(2) -0.04173(7) 0.0569(7) Uani 1 1 d . . .
H2 H 0.496(5) 0.456(4) -0.0415(12) 0.085 Uiso 1 1 d . . .
N8 N 0.1436(2) 0.6033(2) -0.02626(6) 0.0367(6) Uani 1 1 d . B .
C1 C 0.2075(3) 0.6810(3) 0.04780(8) 0.0394(7) Uani 1 1 d . . .
C2 C 0.2082(3) 0.6986(3) 0.08487(8) 0.0434(7) Uani 1 1 d . . .
C3 C 0.1221(3) 0.7867(3) 0.09977(8) 0.0455(8) Uani 1 1 d . . .
H3 H 0.1246 0.8011 0.1249 0.055 Uiso 1 1 calc R . .
C4 C 0.0321(3) 0.8551(3) 0.07933(7) 0.0402(7) Uani 1 1 d . . .
C5 C 0.0318(3) 0.8332(3) 0.04245(8) 0.0381(7) Uani 1 1 d . . .
H5 H -0.0302 0.8774 0.028 0.046 Uiso 1 1 calc R . .
C6 C 0.1192(3) 0.7492(3) 0.02613(7) 0.0370(7) Uani 1 1 d . . .
C7 C 0.1260(3) 0.7381(3) -0.01383(8) 0.0419(7) Uani 1 1 d . . .
H7A H 0.0449 0.7735 -0.0243 0.05 Uiso 1 1 calc R . .
H7B H 0.1994 0.7917 -0.0227 0.05 Uiso 1 1 calc R . .
C9 C 0.1854(3) 0.6016(3) -0.06401(8) 0.0396(7) Uani 1 1 d . . .
H9A H 0.1175 0.6436 -0.0789 0.048 Uiso 1 1 calc R . .
H9B H 0.1938 0.5102 -0.072 0.048 Uiso 1 1 calc R . .
C10 C 0.3126(3) 0.6703(3) -0.06995(8) 0.0388(7) Uani 1 1 d . . .
C11 C 0.3168(3) 0.7899(3) -0.08701(8) 0.0422(7) Uani 1 1 d . . .
H11 H 0.238 0.8265 -0.0957 0.051 Uiso 1 1 calc R . .
C12 C 0.4324(3) 0.8584(3) -0.09187(9) 0.0466(8) Uani 1 1 d . . .
C13 C 0.5457(3) 0.8018(3) -0.07917(9) 0.0478(8) Uani 1 1 d . . .
H13 H 0.6254 0.8474 -0.082 0.057 Uiso 1 1 calc R . .
C14 C 0.5475(3) 0.6805(3) -0.06234(8) 0.0450(8) Uani 1 1 d . . .
C15 C 0.4291(3) 0.6156(3) -0.05782(8) 0.0415(7) Uani 1 1 d . . .
C16 C 0.0200(3) 0.5312(3) -0.02157(9) 0.0479(8) Uani 1 1 d . . .
H16A H -0.0504 0.5808 -0.0335 0.057 Uiso 1 1 calc R A 1
H16B H -0.0006 0.5278 0.0043 0.057 Uiso 1 1 calc R A 1
C17A C 0.0192(8) 0.3955(8) -0.0359(2) 0.060(2) Uiso 0.5 1 d P B 1
H17A H 0.0307 0.3987 -0.0623 0.072 Uiso 0.5 1 calc PR B 1
H17B H -0.0666 0.3556 -0.031 0.072 Uiso 0.5 1 calc PR B 1
C18A C 0.1250(10) 0.3100(10) -0.0199(3) 0.085(3) Uiso 0.5 1 d P B 1
H18A H 0.2066 0.3504 -0.0285 0.102 Uiso 0.5 1 calc PR B 1
H18B H 0.1212 0.3303 0.006 0.102 Uiso 0.5 1 calc PR B 1
C19A C 0.1541(19) 0.1687(17) -0.02071(15) 0.151(6) Uiso 0.5 1 d PD B 1
H19A H 0.2355 0.1485 -0.0338 0.181 Uiso 0.5 1 calc PR B 1
H19B H 0.0812 0.1165 -0.0305 0.181 Uiso 0.5 1 calc PR B 1
C17B C 0.0375(7) 0.3800(7) -0.02086(18) 0.0480(17) Uiso 0.5 1 d PD B 2
H17C H -0.0499 0.3397 -0.022 0.058 Uiso 0.5 1 calc PR B 2
H17D H 0.0848 0.3541 -0.0428 0.058 Uiso 0.5 1 calc PR B 2
C18B C 0.1102(6) 0.3217(6) 0.01173(15) 0.0441(14) Uiso 0.5 1 d PD B 2
H18C H 0.2029 0.3474 0.0103 0.053 Uiso 0.5 1 calc PR B 2
H18D H 0.0738 0.36 0.0339 0.053 Uiso 0.5 1 calc PR B 2
C19B C 0.1028(11) 0.1812(8) 0.0144(3) 0.076(2) Uiso 0.5 1 d PD B 2
H19C H 0.0102 0.1553 0.0127 0.091 Uiso 0.5 1 calc PR B 2
H19D H 0.1344 0.1552 0.0384 0.091 Uiso 0.5 1 calc PR B 2
C20 C -0.0614(4) 0.9508(4) 0.09558(9) 0.0536(9) Uani 1 1 d . . .
H20A H -0.0429 0.9601 0.1212 0.08 Uiso 1 1 calc R . .
H20B H -0.1507 0.9193 0.0924 0.08 Uiso 1 1 calc R . .
H20C H -0.0517 1.0354 0.0837 0.08 Uiso 1 1 calc R . .
C21 C 0.3016(4) 0.6215(4) 0.10773(9) 0.0596(10) Uani 1 1 d . . .
H21A H 0.2988 0.5297 0.1006 0.089 Uiso 1 1 calc R . .
H21B H 0.2766 0.6293 0.133 0.089 Uiso 1 1 calc R . .
H21C H 0.39 0.6552 0.1045 0.089 Uiso 1 1 calc R . .
C22 C 0.4333(4) 0.9895(4) -0.10989(11) 0.0630(10) Uani 1 1 d . . .
H22A H 0.3697 0.9901 -0.1295 0.094 Uiso 1 1 calc R . .
H22B H 0.5203 1.0069 -0.1196 0.094 Uiso 1 1 calc R . .
H22C H 0.4106 1.0569 -0.0924 0.094 Uiso 1 1 calc R . .
C23 C 0.6754(3) 0.6239(4) -0.04985(11) 0.0616(10) Uani 1 1 d . . .
H23A H 0.6603 0.5678 -0.029 0.092 Uiso 1 1 calc R . .
H23B H 0.7347 0.6946 -0.0432 0.092 Uiso 1 1 calc R . .
H23C H 0.7141 0.5725 -0.0692 0.092 Uiso 1 1 calc R . .

loop_
_atom_site_aniso_label
_atom_site_aniso_U_11
_atom_site_aniso_U_22
_atom_site_aniso_U_33
_atom_site_aniso_U_23
_atom_site_aniso_U_13
_atom_site_aniso_U_12
O1 0.0399(13) 0.0498(14) 0.0616(13) -0.0022(12) -0.0133(11) 0.0147(11)
O2 0.0407(14) 0.0473(14) 0.0828(17) 0.0168(12) 0.0052(12) 0.0154(11)
N8 0.0288(12) 0.0340(13) 0.0474(14) -0.0006(11) 0.0007(10) 0.0014(10)
C1 0.0320(16) 0.0331(16) 0.0532(16) -0.0006(14) -0.0067(13) -0.0007(13)
C2 0.0405(17) 0.0392(17) 0.0506(17) 0.0103(14) -0.0124(14) -0.0028(15)
C3 0.054(2) 0.0417(18) 0.0412(15) 0.0060(13) -0.0070(15) -0.0067(16)
C4 0.0428(17) 0.0370(17) 0.0409(15) 0.0021(12) 0.0003(13) -0.0038(14)
C5 0.0383(17) 0.0348(16) 0.0411(15) 0.0054(12) -0.0019(13) 0.0045(13)
C6 0.0345(16) 0.0330(15) 0.0435(15) 0.0052(13) -0.0012(13) 0.0005(13)
C7 0.0451(18) 0.0347(16) 0.0459(16) 0.0009(13) 0.0007(14) 0.0102(14)
C9 0.0332(15) 0.0366(16) 0.0490(17) -0.0071(13) -0.0037(13) 0.0035(13)
C10 0.0332(16) 0.0400(17) 0.0434(15) -0.0040(13) 0.0032(13) 0.0035(13)
C11 0.0320(16) 0.0468(19) 0.0476(16) -0.0020(14) -0.0018(14) 0.0071(14)
C12 0.0399(18) 0.0439(19) 0.0560(19) -0.0039(15) 0.0019(14) 0.0023(15)
C13 0.0335(17) 0.048(2) 0.0616(19) -0.0121(16) 0.0043(14) -0.0059(15)
C14 0.0320(17) 0.051(2) 0.0521(17) -0.0059(15) 0.0012(14) 0.0078(14)
C15 0.0344(16) 0.0425(17) 0.0475(16) -0.0013(14) 0.0012(13) 0.0091(14)
C16 0.0326(16) 0.055(2) 0.0561(18) 0.0043(16) -0.0027(14) -0.0024(15)
C20 0.058(2) 0.057(2) 0.0456(17) -0.0056(16) 0.0051(16) 0.0068(18)
C21 0.062(2) 0.058(2) 0.059(2) 0.0098(18) -0.0204(18) 0.0007(19)
C22 0.058(2) 0.053(2) 0.078(3) 0.0073(19) 0.0077(19) 0.0001(18)
C23 0.0356(18) 0.073(3) 0.076(2) 0.003(2) -0.0037(17) 0.0053(19)

loop_
_atom_type_symbol
_atom_type_description
_atom_type_scat_dispersion_real
_atom_type_scat_dispersion_imag
_atom_type_scat_source
C C 0.0033 0.0016 'International Tables Vol C Tables 4.2.6.8 and 6.1.1.4'
H H 0 0 'International Tables Vol C Tables 4.2.6.8 and 6.1.1.4'
N N 0.0061 0.0033 'International Tables Vol C Tables 4.2.6.8 and 6.1.1.4'
O O 0.0106 0.006 'International Tables Vol C Tables 4.2.6.8 and 6.1.1.4'

loop_
_geom_angle_atom_site_label_1
_geom_angle_atom_site_label_2
_geom_angle_atom_site_label_3
_geom_angle
_geom_angle_site_symmetry_1
_geom_angle_site_symmetry_3
C1 O1 H1 110(3) . .
C15 O2 H2 110(3) . .
C7 N8 C9 110.4(2) . .
C7 N8 C16 109.2(2) . .
C9 N8 C16 110.9(2) . .
O1 C1 C2 119.6(3) . .
O1 C1 C6 119.8(3) . .
C2 C1 C6 120.6(3) . .
C3 C2 C1 118.7(3) . .
C3 C2 C21 121.6(3) . .
C1 C2 C21 119.7(3) . .
C2 C3 C4 122.4(3) . .
C2 C3 H3 118.8 . .
C4 C3 H3 118.8 . .
C3 C4 C5 117.5(3) . .
C3 C4 C20 122.4(3) . .
C5 C4 C20 120.2(3) . .
C6 C5 C4 122.2(3) . .
C6 C5 H5 118.9 . .
C4 C5 H5 118.9 . .
C5 C6 C1 118.5(3) . .
C5 C6 C7 121.0(3) . .
C1 C6 C7 120.4(3) . .
N8 C7 C6 113.0(2) . .
N8 C7 H7A 109 . .
C6 C7 H7A 109 . .
N8 C7 H7B 109 . .
C6 C7 H7B 109 . .
H7A C7 H7B 107.8 . .
N8 C9 C10 112.9(2) . .
N8 C9 H9A 109 . .
C10 C9 H9A 109 . .
N8 C9 H9B 109 . .
C10 C9 H9B 109 . .
H9A C9 H9B 107.8 . .
C11 C10 C15 118.6(3) . .
C11 C10 C9 120.8(3) . .
C15 C10 C9 120.6(3) . .
C10 C11 C12 122.3(3) . .
C10 C11 H11 118.8 . .
C12 C11 H11 118.8 . .
C13 C12 C11 117.4(3) . .
C13 C12 C22 121.6(3) . .
C11 C12 C22 121.0(3) . .
C12 C13 C14 122.7(3) . .
C12 C13 H13 118.6 . .
C14 C13 H13 118.6 . .
C13 C14 C15 117.9(3) . .
C13 C14 C23 119.6(3) . .
C15 C14 C23 122.4(3) . .
O2 C15 C14 123.6(3) . .
O2 C15 C10 115.4(3) . .
C14 C15 C10 121.0(3) . .
N8 C16 C17A 115.4(4) . .
N8 C16 C17B 113.6(4) . .
C17A C16 C17B 23.0(3) . .
N8 C16 H16A 108.4 . .
C17A C16 H16A 108.4 . .
C17B C16 H16A 127.1 . .
N8 C16 H16B 108.4 . .
C17A C16 H16B 108.4 . .
C17B C16 H16B 88.5 . .
H16A C16 H16B 107.5 . .
C16 C17A C18A 113.2(7) . .
C16 C17A H17A 108.9 . .
C18A C17A H17A 108.9 . .
C16 C17A H17B 108.9 . .
C18A C17A H17B 108.9 . .
H17A C17A H17B 107.7 . .
C19A C18A C17A 134.6(10) . .
C19A C18A H18A 103.6 . .
C17A C18A H18A 103.6 . .
C19A C18A H18B 103.6 . .
C17A C18A H18B 103.6 . .
H18A C18A H18B 105.3 . .
C18A C19A C19A 95.4(13) . 7
C18A C19A H19A 112.7 . .
C19A C19A H19A 112.7 7 .
C18A C19A H19B 112.7 . .
C19A C19A H19B 112.7 7 .
H19A C19A H19B 110.2 . .
C18B C17B C16 117.0(5) . .
C18B C17B H17C 108.1 . .
C16 C17B H17C 108.1 . .
C18B C17B H17D 108.1 . .
C16 C17B H17D 108.1 . .
H17C C17B H17D 107.3 . .
C19B C18B C17B 114.5(7) . .
C19B C18B H18C 108.6 . .
C17B C18B H18C 108.6 . .
C19B C18B H18D 108.6 . .
C17B C18B H18D 108.6 . .
H18C C18B H18D 107.6 . .
C18B C19B C19B 116.0(7) . 7
C18B C19B H19C 108.3 . .
C19B C19B H19C 108.3 7 .
C18B C19B H19D 108.3 . .
C19B C19B H19D 108.3 7 .
H19C C19B H19D 107.4 . .
C4 C20 H20A 109.5 . .
C4 C20 H20B 109.5 . .
H20A C20 H20B 109.5 . .
C4 C20 H20C 109.5 . .
H20A C20 H20C 109.5 . .
H20B C20 H20C 109.5 . .
C2 C21 H21A 109.5 . .
C2 C21 H21B 109.5 . .
H21A C21 H21B 109.5 . .
C2 C21 H21C 109.5 . .
H21A C21 H21C 109.5 . .
H21B C21 H21C 109.5 . .
C12 C22 H22A 109.5 . .
C12 C22 H22B 109.5 . .
H22A C22 H22B 109.5 . .
C12 C22 H22C 109.5 . .
H22A C22 H22C 109.5 . .
H22B C22 H22C 109.5 . .
C14 C23 H23A 109.5 . .
C14 C23 H23B 109.5 . .
H23A C23 H23B 109.5 . .
C14 C23 H23C 109.5 . .
H23A C23 H23C 109.5 . .
H23B C23 H23C 109.5 . .

loop_
_geom_bond_atom_site_label_1
_geom_bond_atom_site_label_2
_geom_bond_distance
_geom_bond_site_symmetry_2
O1 C1 1.373(4) .
O1 H1 0.90(4) .
O2 C15 1.367(4) .
O2 H2 0.90(5) .
N8 C7 1.472(4) .
N8 C9 1.473(4) .
N8 C16 1.481(4) .
C1 C2 1.395(4) .
C1 C6 1.403(4) .
C2 C3 1.382(5) .
C2 C21 1.509(4) .
C3 C4 1.389(4) .
C3 H3 0.95 .
C4 C5 1.394(4) .
C4 C20 1.502(4) .
C5 C6 1.387(4) .
C5 H5 0.95 .
C6 C7 1.497(4) .
C7 H7A 0.99 .
C7 H7B 0.99 .
C9 C10 1.502(4) .
C9 H9A 0.99 .
C9 H9B 0.99 .
C10 C11 1.384(4) .
C10 C15 1.398(4) .
C11 C12 1.393(4) .
C11 H11 0.95 .
C12 C13 1.385(5) .
C12 C22 1.506(5) .
C13 C14 1.395(5) .
C13 H13 0.95 .
C14 C15 1.397(4) .
C14 C23 1.511(5) .
C16 C17A 1.494(9) .
C16 C17B 1.564(8) .
C16 H16A 0.99 .
C16 H16B 0.99 .
C17A C18A 1.521(13) .
C17A H17A 0.99 .
C17A H17B 0.99 .
C18A C19A 1.482(18) .
C18A H18A 0.99 .
C18A H18B 0.99 .
C19A C19A 1.560(10) 7
C19A H19A 0.99 .
C19A H19B 0.99 .
C17B C18B 1.548(7) .
C17B H17C 0.99 .
C17B H17D 0.99 .
C18B C19B 1.449(8) .
C18B H18C 0.99 .
C18B H18D 0.99 .
C19B C19B 1.565(17) 7
C19B H19C 0.99 .
C19B H19D 0.99 .
C20 H20A 0.98 .
C20 H20B 0.98 .
C20 H20C 0.98 .
C21 H21A 0.98 .
C21 H21B 0.98 .
C21 H21C 0.98 .
C22 H22A 0.98 .
C22 H22B 0.98 .
C22 H22C 0.98 .
C23 H23A 0.98 .
C23 H23B 0.98 .
C23 H23C 0.98 .

loop_
_geom_hbond_atom_site_label_D
_geom_hbond_atom_site_label_H
_geom_hbond_atom_site_label_A
_geom_hbond_distance_DH
_geom_hbond_distance_HA
_geom_hbond_distance_DA
_geom_hbond_angle_DHA
_geom_hbond_site_symmetry_A
O1 H1 N8 0.90(4) 1.90(4) 2.685(3) 145(4) .
O2 H2 O1 0.90(5) 1.98(5) 2.792(3) 148(4) 7

loop_
_geom_torsion_atom_site_label_1
_geom_torsion_atom_site_label_2
_geom_torsion_atom_site_label_3
_geom_torsion_atom_site_label_4
_geom_torsion
_geom_torsion_site_symmetry_4
O1 C1 C2 C3 178.1(3) .
C6 C1 C2 C3 -1.4(5) .
O1 C1 C2 C21 -2.1(5) .
C6 C1 C2 C21 178.4(3) .
C1 C2 C3 C4 2.2(5) .
C21 C2 C3 C4 -177.5(3) .
C2 C3 C4 C5 -0.8(5) .
C2 C3 C4 C20 180.0(3) .
C3 C4 C5 C6 -1.5(5) .
C20 C4 C5 C6 177.8(3) .
C4 C5 C6 C1 2.2(5) .
C4 C5 C6 C7 -173.6(3) .
O1 C1 C6 C5 179.7(3) .
C2 C1 C6 C5 -0.7(4) .
O1 C1 C6 C7 -4.5(5) .
C2 C1 C6 C7 175.0(3) .
C9 N8 C7 C6 -164.4(2) .
C16 N8 C7 C6 73.4(3) .
C5 C6 C7 N8 -139.8(3) .
C1 C6 C7 N8 44.5(4) .
C7 N8 C9 C10 60.5(3) .
C16 N8 C9 C10 -178.3(2) .
N8 C9 C10 C11 -107.6(3) .
N8 C9 C10 C15 71.4(3) .
C15 C10 C11 C12 -1.3(4) .
C9 C10 C11 C12 177.7(3) .
C10 C11 C12 C13 0.6(5) .
C10 C11 C12 C22 -178.8(3) .
C11 C12 C13 C14 0.6(5) .
C22 C12 C13 C14 179.9(3) .
C12 C13 C14 C15 -1.0(5) .
C12 C13 C14 C23 178.8(3) .
C13 C14 C15 O2 -179.9(3) .
C23 C14 C15 O2 0.3(5) .
C13 C14 C15 C10 0.3(5) .
C23 C14 C15 C10 -179.5(3) .
C11 C10 C15 O2 -179.0(3) .
C9 C10 C15 O2 1.9(4) .
C11 C10 C15 C14 0.8(4) .
C9 C10 C15 C14 -178.2(3) .
C7 N8 C16 C17A 175.0(4) .
C9 N8 C16 C17A 53.2(5) .
C7 N8 C16 C17B -159.7(4) .
C9 N8 C16 C17B 78.4(4) .
N8 C16 C17A C18A 57.4(8) .
C16 C17A C18A C19A 169.5(11) .
C17A C18A C19A C19A -129.3(12) 7
N8 C16 C17B C18B 67.8(6) .
C16 C17B C18B C19B 169.2(6) .
C17B C18B C19B C19B 70.5(11) 7
